data_4071094
loop_
_publ_author_name
'Chiu, Ching-Wen'
'Gabba\"i, Fran\,cois P.'

_publ_section_title
;
 Diarylborenium Cations: Synthesis, Structure, and Electrochemistry
;
_journal_issue 7
_journal_name_full Organometallics
_journal_page_first 1657
_journal_paper_doi 10.1021/om701249n
_journal_volume 27
_journal_year 2008
_chemical_formula_moiety {Mes2B}-{DMAP}
_chemical_formula_sum 'C26 H32 B F3 N2 O3 S'
_chemical_formula_weight 520.41
_chemical_name_systematic
; 
 ? 
;
_space_group_IT_number 2
_symmetry_cell_setting triclinic
_symmetry_space_group_name_Hall '-P 1'
_symmetry_space_group_name_H-M 'P -1'
_atom_sites_solution_hydrogens geom
_atom_sites_solution_primary direct
_atom_sites_solution_secondary difmap
_audit_creation_method SHELXL-97
_cell_angle_alpha 104.6880(10)
_cell_angle_beta 96.8560(10)
_cell_angle_gamma 100.4320(10)
_cell_formula_units_Z 2
_cell_length_a 8.2944(8)
_cell_length_b 10.4347(10)
_cell_length_c 16.1597(15)
_cell_measurement_temperature 140(2)
_cell_volume 1310.3(2)
_computing_cell_refinement 'Bruker APEX'
_computing_data_collection 'Bruker APEX'
_computing_data_reduction 'Bruker APEX'
_computing_molecular_graphics 'Bruker SHELXTL'
_computing_publication_material 'Bruker SHELXTL'
_computing_structure_refinement 'SHELXL-97 (Sheldrick, 1997)'
_computing_structure_solution 'SHELXS-97 (Sheldrick, 1990)'
_diffrn_ambient_temperature 140(2)
_diffrn_measured_fraction_theta_full 0.941
_diffrn_measured_fraction_theta_max 0.941
_diffrn_measurement_device_type 'CCD area detector'
_diffrn_measurement_method 'phi and omega scans'
_diffrn_radiation_monochromator graphite
_diffrn_radiation_source 'fine-focus sealed tube'
_diffrn_radiation_type MoK\a
_diffrn_radiation_wavelength 0.71073
_diffrn_reflns_av_R_equivalents 0.0306
_diffrn_reflns_av_sigmaI/netI 0.0286
_diffrn_reflns_limit_h_max 11
_diffrn_reflns_limit_h_min -10
_diffrn_reflns_limit_k_max 13
_diffrn_reflns_limit_k_min -13
_diffrn_reflns_limit_l_max 21
_diffrn_reflns_limit_l_min -20
_diffrn_reflns_number 15106
_diffrn_reflns_theta_full 28.15
_diffrn_reflns_theta_max 28.15
_diffrn_reflns_theta_min 1.32
_exptl_absorpt_coefficient_mu 0.175
_exptl_absorpt_correction_T_max 0.9624
_exptl_absorpt_correction_T_min 0.9159
_exptl_absorpt_correction_type none
_exptl_crystal_colour colorless
_exptl_crystal_density_diffrn 1.319
_exptl_crystal_density_method 'not measured'
_exptl_crystal_description block
_exptl_crystal_F_000 548
_exptl_crystal_size_max 0.51
_exptl_crystal_size_mid 0.33
_exptl_crystal_size_min 0.22
_refine_diff_density_max 0.529
_refine_diff_density_min -0.568
_refine_diff_density_rms 0.072
_refine_ls_extinction_method none
_refine_ls_goodness_of_fit_ref 1.001
_refine_ls_hydrogen_treatment constr
_refine_ls_matrix_type full
_refine_ls_number_parameters 325
_refine_ls_number_reflns 6033
_refine_ls_number_restraints 0
_refine_ls_restrained_S_all 1.001
_refine_ls_R_factor_all 0.0575
_refine_ls_R_factor_gt 0.0504
_refine_ls_shift/su_max 0.000
_refine_ls_shift/su_mean 0.000
_refine_ls_structure_factor_coef Fsqd
_refine_ls_weighting_details 'calc w=1/[\s^2^(Fo^2^)+(0.0011P)^2^+2.5800P] where P=(Fo^2^+2Fc^2^)/3'
_refine_ls_weighting_scheme calc
_refine_ls_wR_factor_gt 0.1076
_refine_ls_wR_factor_ref 0.1185
_reflns_number_gt 5170
_reflns_number_total 6033
_reflns_threshold_expression >2sigma(I)
_cod_data_source_file om701249n-file004.cif
_cod_data_source_block 4
_cod_depositor_comments
;
The following automatic conversions were performed:

'_symmetry_cell_setting' value 'Triclinic' changed to 'triclinic'
according to /home/saulius/struct/CIF-dictionaries/cif_core.dic
dictionary named 'cif_core.dic' version 2.4.1 from 2010-06-29.

Automatic conversion script
Id: cif_fix_values 1715 2011-07-08 13:25:40Z adriana 
;
_cod_original_sg_symbol_H-M P-1
_cod_database_code 4071094

loop_
_symmetry_equiv_pos_as_xyz
'x, y, z'
'-x, -y, -z'

loop_
_atom_site_label
_atom_site_type_symbol
_atom_site_fract_x
_atom_site_fract_y
_atom_site_fract_z
_atom_site_U_iso_or_equiv
_atom_site_adp_type
_atom_site_occupancy
_atom_site_symmetry_multiplicity
_atom_site_calc_flag
_atom_site_refinement_flags
B1 B 0.7419(3) 0.4490(2) 0.28421(15) 0.0233(5) Uani 1 1 d .
C1 C 0.5553(3) 0.2494(2) 0.17228(14) 0.0233(4) Uani 1 1 d .
H1B H 0.6105 0.1921 0.1970 0.028 Uiso 1 1 calc R
S1 S 0.29952(7) 0.81426(6) 0.10967(4) 0.02834(13) Uani 1 1 d .
F1 F 0.57793(18) 0.78459(15) 0.19075(12) 0.0447(4) Uani 1 1 d .
F2 F 0.52976(19) 0.98278(15) 0.23569(10) 0.0424(4) Uani 1 1 d .
N1 N 0.6024(2) 0.38786(17) 0.21027(11) 0.0225(4) Uani 1 1 d .
N2 N 0.2434(2) 0.22179(19) -0.01214(12) 0.0271(4) Uani 1 1 d .
O1 O 0.1862(2) 0.89790(18) 0.13841(12) 0.0369(4) Uani 1 1 d .
C27 C 0.4566(3) 0.8508(2) 0.20656(16) 0.0304(5) Uani 1 1 d .
F3 F 0.3923(2) 0.8163(2) 0.27077(12) 0.0626(6) Uani 1 1 d .
C18 C 0.7438(3) 0.5970(2) 0.33904(13) 0.0233(4) Uani 1 1 d .
C9 C 0.9123(3) 0.3351(2) 0.37794(13) 0.0232(4) Uani 1 1 d .
C8 C 0.8732(3) 0.3630(2) 0.29777(13) 0.0231(4) Uani 1 1 d .
C4 C 0.4005(3) 0.4167(2) 0.10124(14) 0.0261(4) Uani 1 1 d .
H4A H 0.3481 0.4765 0.0776 0.031 Uiso 1 1 calc R
C3 C 0.3549(3) 0.2739(2) 0.06029(14) 0.0232(4) Uani 1 1 d .
C5 C 0.5177(3) 0.4668(2) 0.17327(14) 0.0259(4) Uani 1 1 d .
H5A H 0.5433 0.5619 0.2000 0.031 Uiso 1 1 calc R
C19 C 0.6063(3) 0.6258(2) 0.37857(14) 0.0240(4) Uani 1 1 d .
C20 C 0.6034(3) 0.7589(2) 0.42019(14) 0.0266(4) Uani 1 1 d .
H20A H 0.5121 0.7764 0.4482 0.032 Uiso 1 1 calc R
C2 C 0.4355(3) 0.1914(2) 0.10210(14) 0.0241(4) Uani 1 1 d .
H2A H 0.4042 0.0953 0.0802 0.029 Uiso 1 1 calc R
C10 C 1.0344(3) 0.2630(2) 0.38952(14) 0.0257(4) Uani 1 1 d .
H10A H 1.0602 0.2459 0.4441 0.031 Uiso 1 1 calc R
C23 C 0.8770(3) 0.7062(2) 0.34476(14) 0.0265(4) Uani 1 1 d .
O2 O 0.3956(3) 0.8585(2) 0.04966(12) 0.0444(5) Uani 1 1 d .
C12 C 1.0803(3) 0.2415(2) 0.24453(14) 0.0275(5) Uani 1 1 d .
H12A H 1.1371 0.2086 0.1986 0.033 Uiso 1 1 calc R
O3 O 0.2352(2) 0.67087(18) 0.09009(15) 0.0514(5) Uani 1 1 d .
C13 C 0.9604(3) 0.3143(2) 0.23033(14) 0.0264(4) Uani 1 1 d .
C11 C 1.1198(3) 0.2151(2) 0.32347(14) 0.0262(4) Uani 1 1 d .
C14 C 0.8179(3) 0.3768(2) 0.45114(14) 0.0289(5) Uani 1 1 d .
H14A H 0.8620 0.3487 0.5011 0.043 Uiso 1 1 calc R
H14B H 0.6996 0.3329 0.4318 0.043 Uiso 1 1 calc R
H14C H 0.8307 0.4756 0.4679 0.043 Uiso 1 1 calc R
C22 C 0.8659(3) 0.8385(2) 0.38485(15) 0.0302(5) Uani 1 1 d .
H22A H 0.9545 0.9115 0.3866 0.036 Uiso 1 1 calc R
C15 C 1.2507(3) 0.1361(3) 0.33655(16) 0.0348(5) Uani 1 1 d .
H15A H 1.2626 0.1278 0.3959 0.052 Uiso 1 1 calc R
H15B H 1.3572 0.1837 0.3272 0.052 Uiso 1 1 calc R
H15C H 1.2178 0.0454 0.2951 0.052 Uiso 1 1 calc R
C21 C 0.7304(3) 0.8673(2) 0.42208(15) 0.0291(5) Uani 1 1 d .
C7 C 0.1758(3) 0.3105(3) -0.05782(16) 0.0329(5) Uani 1 1 d .
H7A H 0.2184 0.4055 -0.0238 0.049 Uiso 1 1 calc R
H7B H 0.0541 0.2886 -0.0653 0.049 Uiso 1 1 calc R
H7C H 0.2099 0.2966 -0.1149 0.049 Uiso 1 1 calc R
C24 C 0.4588(3) 0.5154(2) 0.37645(16) 0.0317(5) Uani 1 1 d .
H24A H 0.3768 0.5561 0.4067 0.048 Uiso 1 1 calc R
H24B H 0.4960 0.4511 0.4052 0.048 Uiso 1 1 calc R
H24C H 0.4078 0.4674 0.3160 0.048 Uiso 1 1 calc R
C6 C 0.1931(3) 0.0749(2) -0.05308(17) 0.0347(5) Uani 1 1 d .
H6A H 0.2461 0.0275 -0.0162 0.052 Uiso 1 1 calc R
H6B H 0.2277 0.0533 -0.1100 0.052 Uiso 1 1 calc R
H6C H 0.0718 0.0458 -0.0604 0.052 Uiso 1 1 calc R
C16 C 0.9331(3) 0.3421(3) 0.14272(15) 0.0381(6) Uani 1 1 d .
H16A H 1.0049 0.2988 0.1058 0.057 Uiso 1 1 calc R
H16B H 0.9604 0.4403 0.1506 0.057 Uiso 1 1 calc R
H16C H 0.8164 0.3052 0.1150 0.057 Uiso 1 1 calc R
C25 C 0.7174(3) 1.0118(2) 0.46129(18) 0.0403(6) Uani 1 1 d .
H25A H 0.8174 1.0743 0.4568 0.060 Uiso 1 1 calc R
H25B H 0.7072 1.0254 0.5226 0.060 Uiso 1 1 calc R
H25C H 0.6190 1.0296 0.4299 0.060 Uiso 1 1 calc R
C26 C 1.0298(3) 0.6854(3) 0.30557(18) 0.0368(6) Uani 1 1 d .
H26A H 1.1067 0.7734 0.3163 0.055 Uiso 1 1 calc R
H26B H 0.9973 0.6429 0.2428 0.055 Uiso 1 1 calc R
H26C H 1.0848 0.6264 0.3322 0.055 Uiso 1 1 calc R

loop_
_atom_site_aniso_label
_atom_site_aniso_U_11
_atom_site_aniso_U_22
_atom_site_aniso_U_33
_atom_site_aniso_U_23
_atom_site_aniso_U_13
_atom_site_aniso_U_12
B1 0.0242(11) 0.0250(11) 0.0231(11) 0.0092(9) 0.0087(9) 0.0049(9)
C1 0.0272(11) 0.0202(10) 0.0262(10) 0.0087(8) 0.0086(8) 0.0089(8)
S1 0.0287(3) 0.0239(3) 0.0328(3) 0.0071(2) 0.0035(2) 0.0092(2)
F1 0.0286(7) 0.0344(8) 0.0763(11) 0.0201(8) 0.0049(7) 0.0158(6)
F2 0.0409(8) 0.0316(8) 0.0483(9) 0.0046(7) -0.0061(7) 0.0101(6)
N1 0.0258(9) 0.0196(8) 0.0237(9) 0.0071(7) 0.0057(7) 0.0070(7)
N2 0.0225(9) 0.0287(10) 0.0302(10) 0.0081(8) 0.0036(7) 0.0069(7)
O1 0.0287(9) 0.0373(9) 0.0442(10) 0.0073(8) 0.0008(7) 0.0151(7)
C27 0.0255(11) 0.0325(12) 0.0394(13) 0.0179(10) 0.0066(9) 0.0100(9)
F3 0.0390(9) 0.1113(16) 0.0557(11) 0.0578(11) 0.0096(8) 0.0127(10)
C18 0.0238(10) 0.0231(10) 0.0234(10) 0.0074(8) 0.0031(8) 0.0056(8)
C9 0.0264(10) 0.0209(10) 0.0217(10) 0.0041(8) 0.0068(8) 0.0048(8)
C8 0.0234(10) 0.0229(10) 0.0226(10) 0.0050(8) 0.0056(8) 0.0050(8)
C4 0.0288(11) 0.0247(11) 0.0295(11) 0.0114(9) 0.0068(9) 0.0111(9)
C3 0.0204(10) 0.0260(10) 0.0256(10) 0.0079(8) 0.0088(8) 0.0070(8)
C5 0.0313(11) 0.0202(10) 0.0289(11) 0.0086(8) 0.0072(9) 0.0084(8)
C19 0.0245(10) 0.0232(10) 0.0236(10) 0.0061(8) 0.0023(8) 0.0050(8)
C20 0.0271(11) 0.0265(11) 0.0249(10) 0.0044(8) 0.0019(8) 0.0083(9)
C2 0.0260(10) 0.0204(10) 0.0275(10) 0.0064(8) 0.0084(8) 0.0069(8)
C10 0.0308(11) 0.0240(10) 0.0229(10) 0.0069(8) 0.0049(8) 0.0068(9)
C23 0.0247(10) 0.0273(11) 0.0271(11) 0.0095(9) 0.0026(8) 0.0036(9)
O2 0.0534(12) 0.0505(11) 0.0330(9) 0.0121(8) 0.0147(8) 0.0151(9)
C12 0.0257(11) 0.0310(11) 0.0247(10) 0.0030(9) 0.0086(9) 0.0077(9)
O3 0.0408(11) 0.0254(9) 0.0809(15) 0.0106(9) -0.0068(10) 0.0071(8)
C13 0.0270(11) 0.0302(11) 0.0217(10) 0.0059(9) 0.0068(8) 0.0061(9)
C11 0.0256(11) 0.0228(10) 0.0287(11) 0.0040(8) 0.0041(9) 0.0065(8)
C14 0.0356(12) 0.0314(12) 0.0245(11) 0.0093(9) 0.0118(9) 0.0131(10)
C22 0.0288(11) 0.0247(11) 0.0335(12) 0.0095(9) -0.0008(9) -0.0009(9)
C15 0.0363(13) 0.0368(13) 0.0357(13) 0.0091(10) 0.0084(10) 0.0190(11)
C21 0.0334(12) 0.0221(10) 0.0280(11) 0.0046(9) -0.0038(9) 0.0060(9)
C7 0.0275(11) 0.0389(13) 0.0337(12) 0.0143(10) 0.0004(9) 0.0080(10)
C24 0.0290(12) 0.0261(11) 0.0391(13) 0.0050(10) 0.0137(10) 0.0044(9)
C6 0.0282(12) 0.0305(12) 0.0388(13) 0.0035(10) -0.0015(10) 0.0033(9)
C16 0.0389(14) 0.0576(17) 0.0260(12) 0.0159(11) 0.0131(10) 0.0201(12)
C25 0.0443(15) 0.0221(11) 0.0482(15) 0.0034(11) -0.0004(12) 0.0060(10)
C26 0.0299(12) 0.0359(13) 0.0450(14) 0.0125(11) 0.0131(11) 0.0023(10)

loop_
_atom_type_symbol
_atom_type_description
_atom_type_scat_dispersion_real
_atom_type_scat_dispersion_imag
_atom_type_scat_source
C C 0.0033 0.0016 'International Tables Vol C Tables 4.2.6.8 and 6.1.1.4'
H H 0.0000 0.0000 'International Tables Vol C Tables 4.2.6.8 and 6.1.1.4'
B B 0.0013 0.0007 'International Tables Vol C Tables 4.2.6.8 and 6.1.1.4'
N N 0.0061 0.0033 'International Tables Vol C Tables 4.2.6.8 and 6.1.1.4'
O O 0.0106 0.0060 'International Tables Vol C Tables 4.2.6.8 and 6.1.1.4'
F F 0.0171 0.0103 'International Tables Vol C Tables 4.2.6.8 and 6.1.1.4'
S S 0.1246 0.1234 'International Tables Vol C Tables 4.2.6.8 and 6.1.1.4'

loop_
_geom_angle_atom_site_label_1
_geom_angle_atom_site_label_2
_geom_angle_atom_site_label_3
_geom_angle
N1 B1 C8 117.38(19)
N1 B1 C18 115.53(19)
C8 B1 C18 127.06(19)
C2 C1 N1 123.35(19)
C2 C1 H1B 118.3
N1 C1 H1B 118.3
O3 S1 O1 115.41(12)
O3 S1 O2 116.25(13)
O1 S1 O2 113.91(11)
O3 S1 C27 103.22(11)
O1 S1 C27 103.12(11)
O2 S1 C27 102.25(11)
C5 N1 C1 116.43(18)
C5 N1 B1 121.53(18)
C1 N1 B1 121.98(18)
C3 N2 C6 121.60(19)
C3 N2 C7 120.68(19)
C6 N2 C7 117.55(19)
F3 C27 F1 107.76(19)
F3 C27 F2 107.3(2)
F1 C27 F2 106.37(18)
F3 C27 S1 111.82(16)
F1 C27 S1 111.52(17)
F2 C27 S1 111.83(15)
C23 C18 C19 118.30(19)
C23 C18 B1 120.89(19)
C19 C18 B1 120.64(19)
C10 C9 C8 120.16(19)
C10 C9 C14 118.62(19)
C8 C9 C14 121.16(19)
C9 C8 C13 118.14(19)
C9 C8 B1 121.25(18)
C13 C8 B1 120.58(19)
C5 C4 C3 120.0(2)
C5 C4 H4A 120.0
C3 C4 H4A 120.0
N2 C3 C2 122.4(2)
N2 C3 C4 121.5(2)
C2 C3 C4 116.15(19)
C4 C5 N1 123.7(2)
C4 C5 H5A 118.2
N1 C5 H5A 118.2
C20 C19 C18 119.9(2)
C20 C19 C24 118.0(2)
C18 C19 C24 122.05(19)
C19 C20 C21 121.9(2)
C19 C20 H20A 119.1
C21 C20 H20A 119.1
C1 C2 C3 120.21(19)
C1 C2 H2A 119.9
C3 C2 H2A 119.9
C11 C10 C9 121.7(2)
C11 C10 H10A 119.1
C9 C10 H10A 119.1
C22 C23 C18 119.5(2)
C22 C23 C26 118.2(2)
C18 C23 C26 122.2(2)
C11 C12 C13 122.1(2)
C11 C12 H12A 118.9
C13 C12 H12A 118.9
C12 C13 C8 119.7(2)
C12 C13 C16 117.4(2)
C8 C13 C16 122.8(2)
C12 C11 C10 118.1(2)
C12 C11 C15 120.7(2)
C10 C11 C15 121.2(2)
C9 C14 H14A 109.5
C9 C14 H14B 109.5
H14A C14 H14B 109.5
C9 C14 H14C 109.5
H14A C14 H14C 109.5
H14B C14 H14C 109.5
C21 C22 C23 122.3(2)
C21 C22 H22A 118.9
C23 C22 H22A 118.9
C11 C15 H15A 109.5
C11 C15 H15B 109.5
H15A C15 H15B 109.5
C11 C15 H15C 109.5
H15A C15 H15C 109.5
H15B C15 H15C 109.5
C22 C21 C20 117.9(2)
C22 C21 C25 121.3(2)
C20 C21 C25 120.8(2)
N2 C7 H7A 109.5
N2 C7 H7B 109.5
H7A C7 H7B 109.5
N2 C7 H7C 109.5
H7A C7 H7C 109.5
H7B C7 H7C 109.5
C19 C24 H24A 109.5
C19 C24 H24B 109.5
H24A C24 H24B 109.5
C19 C24 H24C 109.5
H24A C24 H24C 109.5
H24B C24 H24C 109.5
N2 C6 H6A 109.5
N2 C6 H6B 109.5
H6A C6 H6B 109.5
N2 C6 H6C 109.5
H6A C6 H6C 109.5
H6B C6 H6C 109.5
C13 C16 H16A 109.5
C13 C16 H16B 109.5
H16A C16 H16B 109.5
C13 C16 H16C 109.5
H16A C16 H16C 109.5
H16B C16 H16C 109.5
C21 C25 H25A 109.5
C21 C25 H25B 109.5
H25A C25 H25B 109.5
C21 C25 H25C 109.5
H25A C25 H25C 109.5
H25B C25 H25C 109.5
C23 C26 H26A 109.5
C23 C26 H26B 109.5
H26A C26 H26B 109.5
C23 C26 H26C 109.5
H26A C26 H26C 109.5
H26B C26 H26C 109.5

loop_
_geom_bond_atom_site_label_1
_geom_bond_atom_site_label_2
_geom_bond_distance
B1 N1 1.480(3)
B1 C8 1.560(3)
B1 C18 1.570(3)
C1 C2 1.344(3)
C1 N1 1.381(3)
C1 H1B 0.9500
S1 O3 1.4331(19)
S1 O1 1.4338(17)
S1 O2 1.4377(19)
S1 C27 1.823(2)
F1 C27 1.334(3)
F2 C27 1.337(3)
N1 C5 1.374(3)
N2 C3 1.326(3)
N2 C6 1.466(3)
N2 C7 1.466(3)
C27 F3 1.320(3)
C18 C23 1.411(3)
C18 C19 1.414(3)
C9 C10 1.389(3)
C9 C8 1.412(3)
C9 C14 1.512(3)
C8 C13 1.418(3)
C4 C5 1.345(3)
C4 C3 1.428(3)
C4 H4A 0.9500
C3 C2 1.428(3)
C5 H5A 0.9500
C19 C20 1.386(3)
C19 C24 1.512(3)
C20 C21 1.390(3)
C20 H20A 0.9500
C2 H2A 0.9500
C10 C11 1.389(3)
C10 H10A 0.9500
C23 C22 1.393(3)
C23 C26 1.509(3)
C12 C11 1.386(3)
C12 C13 1.388(3)
C12 H12A 0.9500
C13 C16 1.515(3)
C11 C15 1.504(3)
C14 H14A 0.9800
C14 H14B 0.9800
C14 H14C 0.9800
C22 C21 1.381(3)
C22 H22A 0.9500
C15 H15A 0.9800
C15 H15B 0.9800
C15 H15C 0.9800
C21 C25 1.510(3)
C7 H7A 0.9800
C7 H7B 0.9800
C7 H7C 0.9800
C24 H24A 0.9800
C24 H24B 0.9800
C24 H24C 0.9800
C6 H6A 0.9800
C6 H6B 0.9800
C6 H6C 0.9800
C16 H16A 0.9800
C16 H16B 0.9800
C16 H16C 0.9800
C25 H25A 0.9800
C25 H25B 0.9800
C25 H25C 0.9800
C26 H26A 0.9800
C26 H26B 0.9800
C26 H26C 0.9800

loop_
_cod_related_entry_id
_cod_related_entry_database
_cod_related_entry_code
1 ChemSpider 30659765
